data_7016006
loop_
_publ_author_name
'Schneider, Caspar J.'
'Moubaraki, Boujemaa'
'Cashion, John D.'
'Turner, David R.'
'Leita, Benjamin A.'
'Batten, Stuart R.'
'Murray, Keith S.'

_publ_section_title
;
 Spin crossover in di-, tri- and tetranuclear, mixed-ligand
 tris(pyrazolyl)methane iron(ii) complexes.
;
_journal_issue 26
_journal_name_full 'Dalton transactions (Cambridge, England : 2003)'
_journal_page_first 6939
_journal_page_last 6951
_journal_paper_doi 10.1039/c0dt01725f
_journal_volume 40
_journal_year 2011
_chemical_formula_moiety 'C58 H72 Fe2 N24 O2, 2(C4 H10 O2), 4(B F4)'
_chemical_formula_sum 'C66 H92 B4 F16 Fe2 N24 O6'
_chemical_formula_weight 1776.58
_chemical_name_common ((Fe((3,5-Me2pz)3CH))2(C2H2(CH2OCH2C(pz)3)2))(BF4)4(DME)2
_chemical_name_systematic
;
[{Fe((3,5-Me2pz)3CH)}2(C2H2(CH2OCH2C(pz)3]2)](BF4)4(DME)2
;
_space_group_IT_number 14
_symmetry_cell_setting monoclinic
_symmetry_space_group_name_Hall '-P 2ybc'
_symmetry_space_group_name_H-M 'P 1 21/c 1'
_atom_sites_solution_hydrogens geom
_atom_sites_solution_primary direct
_atom_sites_solution_secondary difmap
_audit_creation_method SHELXL-97
_cell_angle_alpha 90.00
_cell_angle_beta 92.734(2)
_cell_angle_gamma 90.00
_cell_formula_units_Z 2
_cell_length_a 11.1486(7)
_cell_length_b 21.4040(15)
_cell_length_c 16.9246(10)
_cell_measurement_reflns_used 8138
_cell_measurement_temperature 123(1)
_cell_measurement_theta_max 30.30
_cell_measurement_theta_min 2.41
_cell_volume 4034.0(4)
_computing_cell_refinement 'Bruker SMART (Bruker)'
_computing_data_collection 'Bruker SMART (Bruker)'
_computing_data_reduction 'Bruker SAINT (Bruker)'
_computing_molecular_graphics 'X-Seed (Barbour, 1999)'
_computing_publication_material 'CIFTAB (Sheldrick, 1997)'
_computing_structure_refinement 'SHELXL-97 (Sheldrick, 1997)'
_computing_structure_solution 'SHELXS-97 (Sheldrick, 1990)'
_diffrn_ambient_temperature 123(1)
_diffrn_measured_fraction_theta_full 0.986
_diffrn_measured_fraction_theta_max 0.986
_diffrn_measurement_device_type 'Bruker X8 Apex II CCD'
_diffrn_measurement_method 'phi and omega scans'
_diffrn_radiation_monochromator graphite
_diffrn_radiation_source 'fine-focus sealed tube'
_diffrn_radiation_type MoK\a
_diffrn_radiation_wavelength 0.71073
_diffrn_reflns_av_R_equivalents 0.0469
_diffrn_reflns_av_sigmaI/netI 0.0530
_diffrn_reflns_limit_h_max 14
_diffrn_reflns_limit_h_min -12
_diffrn_reflns_limit_k_max 27
_diffrn_reflns_limit_k_min -27
_diffrn_reflns_limit_l_max 18
_diffrn_reflns_limit_l_min -21
_diffrn_reflns_number 32487
_diffrn_reflns_theta_full 27.50
_diffrn_reflns_theta_max 27.50
_diffrn_reflns_theta_min 2.06
_exptl_absorpt_coefficient_mu 0.462
_exptl_absorpt_correction_T_max 0.9133
_exptl_absorpt_correction_T_min 0.8369
_exptl_absorpt_correction_type multi-scan
_exptl_absorpt_process_details SADABS
_exptl_crystal_colour purple
_exptl_crystal_density_diffrn 1.463
_exptl_crystal_density_method 'not measured'
_exptl_crystal_description prism
_exptl_crystal_F_000 1840
_exptl_crystal_size_max 0.40
_exptl_crystal_size_mid 0.20
_exptl_crystal_size_min 0.20
_refine_diff_density_max 0.661
_refine_diff_density_min -0.607
_refine_diff_density_rms 0.084
_refine_ls_extinction_method none
_refine_ls_goodness_of_fit_ref 1.194
_refine_ls_hydrogen_treatment constr
_refine_ls_matrix_type full
_refine_ls_number_parameters 556
_refine_ls_number_reflns 9141
_refine_ls_number_restraints 6
_refine_ls_restrained_S_all 1.194
_refine_ls_R_factor_all 0.0939
_refine_ls_R_factor_gt 0.0752
_refine_ls_shift/su_max 0.000
_refine_ls_shift/su_mean 0.000
_refine_ls_structure_factor_coef Fsqd
_refine_ls_weighting_details 'calc w=1/[\s^2^(Fo^2^)+(0.2000P)^2^+0.0000P] where P=(Fo^2^+2Fc^2^)/3'
_refine_ls_weighting_scheme calc
_refine_ls_wR_factor_gt 0.1566
_refine_ls_wR_factor_ref 0.1641
_reflns_number_gt 7430
_reflns_number_total 9141
_reflns_threshold_expression >2sigma(I)
_cod_data_source_file c0dt01725f.txt
_cod_data_source_block 3.2DME(123K)
_cod_depositor_comments
;
The following automatic conversions were performed:

'_exptl_absorpt_correction_type' value 'Multi-scan' changed to
'multi-scan' according to
/home/saulius/struct/CIF-dictionaries/cif_core.dic dictionary named
'cif_core.dic' version 2.4.1 from 2010-06-29.

Automatic conversion script
Id: cif_fix_values 1715 2011-07-08 13:25:40Z adriana 
;
_cod_original_sg_symbol_H-M P21/c
_cod_database_code 7016006

loop_
_symmetry_equiv_pos_as_xyz
'x, y, z'
'-x, y+1/2, -z+1/2'
'-x, -y, -z'
'x, -y-1/2, z-1/2'

loop_
_atom_site_label
_atom_site_type_symbol
_atom_site_fract_x
_atom_site_fract_y
_atom_site_fract_z
_atom_site_U_iso_or_equiv
_atom_site_adp_type
_atom_site_occupancy
_atom_site_symmetry_multiplicity
_atom_site_calc_flag
_atom_site_refinement_flags
_atom_site_disorder_assembly
_atom_site_disorder_group
C23 C 0.4023(3) 0.63365(17) 0.0205(2) 0.0214(7) Uani 1 1 d . . .
H23 H 0.3715 0.6569 -0.0238 0.026 Uiso 1 1 calc R . .
Fe1 Fe 0.26391(4) 0.70027(2) 0.14644(3) 0.01186(12) Uani 1 1 d . . .
N4 N 0.2120(2) 0.63123(13) 0.21190(15) 0.0143(6) Uani 1 1 d . A .
N7 N 0.1553(2) 0.75879(13) 0.20105(15) 0.0143(6) Uani 1 1 d . . .
N6 N 0.3700(3) 0.64234(13) 0.09431(16) 0.0163(6) Uani 1 1 d . . .
N2 N 0.3964(3) 0.71194(12) 0.22474(16) 0.0162(6) Uani 1 1 d . . .
N9 N 0.1327(3) 0.68362(13) 0.06603(15) 0.0164(6) Uani 1 1 d . . .
N11 N 0.3110(3) 0.77131(13) 0.07863(16) 0.0169(6) Uani 1 1 d . . .
N8 N 0.0860(3) 0.79855(13) 0.15463(15) 0.0165(6) Uani 1 1 d . . .
N3 N 0.2933(3) 0.58723(13) 0.23713(15) 0.0158(6) Uani 1 1 d . A .
C16 C 0.0976(3) 0.79496(16) 0.06986(18) 0.0167(7) Uani 1 1 d . . .
H16 H 0.0421 0.8263 0.0440 0.020 Uiso 1 1 calc R . .
N10 N 0.0632(2) 0.73334(13) 0.04115(15) 0.0149(6) Uani 1 1 d . . .
O1 O 0.4745(3) 0.54768(12) 0.34479(14) 0.0284(6) Uani 1 1 d . . .
C15 C 0.1803(4) 0.90832(18) -0.0272(2) 0.0291(9) Uani 1 1 d . . .
H15A H 0.1146 0.8895 -0.0596 0.044 Uiso 1 1 calc R . .
H15B H 0.2268 0.9362 -0.0600 0.044 Uiso 1 1 calc R . .
H15C H 0.1471 0.9323 0.0160 0.044 Uiso 1 1 calc R . .
N5 N 0.4350(3) 0.59973(13) 0.13855(15) 0.0149(6) Uani 1 1 d . A .
N1 N 0.4534(3) 0.66015(13) 0.25561(16) 0.0165(6) Uani 1 1 d . A .
C19 C 0.5454(3) 0.67695(18) 0.3072(2) 0.0265(8) Uani 1 1 d . . .
H19 H 0.5984 0.6494 0.3356 0.032 Uiso 1 1 calc R . .
C2 C 0.1213(3) 0.76963(16) 0.27459(18) 0.0170(7) Uani 1 1 d . . .
N12 N 0.2196(3) 0.81017(13) 0.05008(16) 0.0171(6) Uani 1 1 d . . .
C17 C 0.4531(3) 0.76037(17) 0.2584(2) 0.0241(8) Uani 1 1 d . . .
H17 H 0.4326 0.8028 0.2484 0.029 Uiso 1 1 calc R . .
C4 C 0.0098(3) 0.83322(17) 0.1965(2) 0.0219(8) Uani 1 1 d . . .
C18 C 0.5472(4) 0.74071(19) 0.3104(2) 0.0314(9) Uani 1 1 d . . .
H18 H 0.6009 0.7663 0.3413 0.038 Uiso 1 1 calc R . .
C26 C 0.4197(3) 0.59828(15) 0.22377(18) 0.0151(7) Uani 1 1 d . . .
C22 C 0.2378(4) 0.53877(16) 0.2718(2) 0.0218(8) Uani 1 1 d . . .
H22 H 0.2751 0.5021 0.2929 0.026 Uiso 1 1 calc R A .
C25 C 0.5070(3) 0.56510(16) 0.0925(2) 0.0182(7) Uani 1 1 d . . .
H25 H 0.5604 0.5328 0.1098 0.022 Uiso 1 1 calc R A .
C24 C 0.4875(3) 0.58590(17) 0.0165(2) 0.0236(8) Uani 1 1 d . A .
H24 H 0.5241 0.5710 -0.0294 0.028 Uiso 1 1 calc R . .
C12 C 0.4106(3) 0.79563(18) 0.0496(2) 0.0243(8) Uani 1 1 d . . .
C1 C 0.1744(4) 0.73644(17) 0.34611(19) 0.0230(8) Uani 1 1 d . . .
H1A H 0.1189 0.7039 0.3624 0.034 Uiso 1 1 calc R . .
H1B H 0.1879 0.7664 0.3894 0.034 Uiso 1 1 calc R . .
H1C H 0.2509 0.7173 0.3333 0.034 Uiso 1 1 calc R . .
C8 C -0.0195(3) 0.65155(17) -0.0158(2) 0.0219(8) Uani 1 1 d . . .
H8 H -0.0711 0.6249 -0.0468 0.026 Uiso 1 1 calc R . .
C6 C 0.1326(4) 0.56829(17) 0.0394(2) 0.0257(8) Uani 1 1 d . . .
H6A H 0.1862 0.5597 -0.0035 0.038 Uiso 1 1 calc R . .
H6B H 0.0664 0.5381 0.0372 0.038 Uiso 1 1 calc R . .
H6C H 0.1775 0.5647 0.0904 0.038 Uiso 1 1 calc R . .
C3 C 0.0315(3) 0.81547(17) 0.2737(2) 0.0220(8) Uani 1 1 d . . .
H3 H -0.0073 0.8313 0.3183 0.026 Uiso 1 1 calc R . .
C9 C -0.0311(3) 0.71516(16) -0.00766(19) 0.0191(7) Uani 1 1 d . . .
C7 C 0.0829(3) 0.63309(17) 0.03040(19) 0.0191(7) Uani 1 1 d . . .
C20 C 0.1065(3) 0.61052(16) 0.23338(19) 0.0190(7) Uani 1 1 d . . .
H20 H 0.0327 0.6322 0.2244 0.023 Uiso 1 1 calc R A .
C27 C 0.4979(3) 0.54711(16) 0.26301(19) 0.0203(7) Uani 1 1 d . A .
H27A H 0.4773 0.5059 0.2396 0.024 Uiso 1 1 calc R . .
H27B H 0.5839 0.5556 0.2555 0.024 Uiso 1 1 calc R . .
C13 C 0.3811(4) 0.84907(18) 0.0045(2) 0.0264(8) Uani 1 1 d . . .
H13 H 0.4357 0.8745 -0.0227 0.032 Uiso 1 1 calc R . .
C14 C 0.2604(3) 0.85792(16) 0.00654(19) 0.0198(7) Uani 1 1 d . . .
C5 C -0.0741(4) 0.8804(2) 0.1595(2) 0.0345(10) Uani 1 1 d . . .
H5A H -0.0277 0.9137 0.1354 0.052 Uiso 1 1 calc R . .
H5B H -0.1236 0.8984 0.2001 0.052 Uiso 1 1 calc R . .
H5C H -0.1260 0.8602 0.1187 0.052 Uiso 1 1 calc R . .
C21 C 0.1182(4) 0.55261(17) 0.2709(2) 0.0241(8) Uani 1 1 d . A .
H21 H 0.0560 0.5280 0.2915 0.029 Uiso 1 1 calc R . .
F1 F 0.3422(2) 0.46079(11) 0.12869(16) 0.0427(7) Uani 1 1 d . . .
F4 F 0.3480(3) 0.39495(14) 0.23237(17) 0.0583(8) Uani 1 1 d . . .
O2 O 0.7594(3) 0.59744(14) 0.17679(18) 0.0402(7) Uani 1 1 d . . .
C10 C -0.1242(3) 0.75901(19) -0.0418(2) 0.0291(9) Uani 1 1 d . . .
H10A H -0.1583 0.7832 0.0008 0.044 Uiso 1 1 calc R . .
H10B H -0.1881 0.7351 -0.0697 0.044 Uiso 1 1 calc R . .
H10C H -0.0873 0.7875 -0.0790 0.044 Uiso 1 1 calc R . .
C11 C 0.5333(4) 0.7693(2) 0.0659(3) 0.0361(10) Uani 1 1 d . . .
H11A H 0.5283 0.7329 0.1007 0.054 Uiso 1 1 calc R . .
H11B H 0.5848 0.8011 0.0916 0.054 Uiso 1 1 calc R . .
H11C H 0.5672 0.7566 0.0160 0.054 Uiso 1 1 calc R . .
C33 C 0.7663(5) 0.6585(2) 0.1451(3) 0.0473(12) Uani 1 1 d . . .
H33A H 0.8506 0.6714 0.1444 0.071 Uiso 1 1 calc R . .
H33B H 0.7224 0.6875 0.1779 0.071 Uiso 1 1 calc R . .
H33C H 0.7306 0.6588 0.0911 0.071 Uiso 1 1 calc R . .
C32 C 0.8251(4) 0.5530(2) 0.1342(3) 0.0368(10) Uani 1 1 d . . .
H32A H 0.9102 0.5659 0.1331 0.044 Uiso 1 1 calc R . .
H32B H 0.7920 0.5504 0.0789 0.044 Uiso 1 1 calc R . .
C28 C 0.5231(4) 0.4944(2) 0.3870(3) 0.036(3) Uani 0.60(2) 1 d PU A 1
H28A H 0.6114 0.4982 0.3942 0.044 Uiso 0.60(2) 1 calc PR A 1
H28B H 0.5044 0.4556 0.3569 0.044 Uiso 0.60(2) 1 calc PR A 1
B1 B 0.2957(4) 0.4064(2) 0.1571(3) 0.0284(10) Uani 1 1 d . . .
F3 F 0.3145(3) 0.35729(11) 0.10519(16) 0.0480(7) Uani 1 1 d . . .
F2 F 0.1727(2) 0.41416(14) 0.16300(15) 0.0477(7) Uani 1 1 d . . .
O3 O 0.6995(3) 0.46730(14) 0.15893(19) 0.0389(7) Uani 1 1 d . . .
F5 F 0.8929(3) 0.58312(16) 0.48034(16) 0.0578(8) Uani 1 1 d . . .
C31 C 0.8167(4) 0.4904(2) 0.1732(3) 0.0376(10) Uani 1 1 d . . .
H31A H 0.8757 0.4613 0.1515 0.045 Uiso 1 1 calc R . .
H31B H 0.8346 0.4945 0.2308 0.045 Uiso 1 1 calc R . .
B2 B 0.8476(5) 0.5760(2) 0.4045(3) 0.0331(11) Uani 1 1 d . . .
F8 F 0.9108(3) 0.61575(14) 0.35527(17) 0.0553(8) Uani 1 1 d . . .
F6 F 0.8616(4) 0.51557(14) 0.37957(17) 0.0661(10) Uani 1 1 d . . .
F7 F 0.7302(3) 0.59356(19) 0.4019(2) 0.0808(12) Uani 1 1 d . . .
C30 C 0.6791(5) 0.4103(2) 0.1975(4) 0.0572(15) Uani 1 1 d . . .
H30A H 0.7322 0.3781 0.1774 0.086 Uiso 1 1 calc R . .
H30B H 0.5952 0.3976 0.1875 0.086 Uiso 1 1 calc R . .
H30C H 0.6955 0.4154 0.2546 0.086 Uiso 1 1 calc R . .
C29 C 0.4664(10) 0.4920(4) 0.4674(5) 0.030(3) Uani 0.60(2) 1 d P . 1
H29 H 0.3853 0.4794 0.4714 0.036 Uiso 0.60(2) 1 calc PR A 1
C29' C 0.5383(17) 0.5132(7) 0.4746(7) 0.034(5) Uani 0.40(2) 1 d P . 2
H29' H 0.5985 0.5419 0.4926 0.040 Uiso 0.40(2) 1 calc PR A 2
C28' C 0.5231(4) 0.4944(2) 0.3870(3) 0.040(3) Uani 0.40(2) 1 d P A 2
H28C H 0.6016 0.4825 0.3664 0.048 Uiso 0.40(2) 1 calc PR A 2
H28D H 0.4678 0.4583 0.3807 0.048 Uiso 0.40(2) 1 calc PR A 2

loop_
_atom_site_aniso_label
_atom_site_aniso_U_11
_atom_site_aniso_U_22
_atom_site_aniso_U_33
_atom_site_aniso_U_23
_atom_site_aniso_U_13
_atom_site_aniso_U_12
C23 0.026(2) 0.0249(18) 0.0133(16) -0.0008(14) 0.0058(14) 0.0008(15)
Fe1 0.0149(2) 0.0128(2) 0.0079(2) -0.00001(17) 0.00079(16) 0.00245(18)
N4 0.0161(14) 0.0169(14) 0.0100(12) 0.0000(10) 0.0002(10) 0.0024(11)
N7 0.0157(14) 0.0189(14) 0.0082(12) 0.0010(10) -0.0010(10) 0.0032(11)
N6 0.0180(15) 0.0189(14) 0.0121(13) 0.0010(11) 0.0024(11) 0.0026(11)
N2 0.0200(15) 0.0111(13) 0.0174(13) -0.0003(10) 0.0007(11) 0.0034(11)
N9 0.0231(16) 0.0162(13) 0.0099(12) -0.0008(10) 0.0010(11) 0.0025(11)
N11 0.0146(14) 0.0196(14) 0.0167(14) 0.0028(11) 0.0020(11) 0.0032(12)
N8 0.0218(15) 0.0184(14) 0.0094(12) -0.0009(11) 0.0006(11) 0.0066(12)
N3 0.0221(15) 0.0154(13) 0.0100(12) 0.0002(10) 0.0014(11) 0.0042(11)
C16 0.0210(18) 0.0206(17) 0.0085(14) 0.0010(12) 0.0020(12) 0.0034(14)
N10 0.0163(14) 0.0187(14) 0.0096(12) 0.0010(10) 0.0012(10) 0.0004(11)
O1 0.0481(18) 0.0245(13) 0.0122(12) 0.0031(10) -0.0026(11) 0.0140(12)
C15 0.041(2) 0.0222(19) 0.0236(19) 0.0076(15) 0.0002(17) -0.0006(17)
N5 0.0172(15) 0.0147(13) 0.0128(13) -0.0014(10) 0.0015(11) 0.0035(11)
N1 0.0198(15) 0.0155(13) 0.0138(13) -0.0013(11) -0.0033(11) 0.0011(11)
C19 0.023(2) 0.029(2) 0.0259(19) -0.0037(16) -0.0090(15) 0.0054(16)
C2 0.0230(18) 0.0193(16) 0.0087(14) -0.0007(12) 0.0013(13) 0.0022(14)
N12 0.0206(15) 0.0169(14) 0.0139(13) 0.0055(11) 0.0031(11) 0.0006(11)
C17 0.029(2) 0.0173(17) 0.0258(19) -0.0049(14) -0.0016(15) -0.0002(15)
C4 0.028(2) 0.0235(18) 0.0146(16) 0.0007(14) 0.0038(14) 0.0092(15)
C18 0.030(2) 0.027(2) 0.036(2) -0.0092(17) -0.0121(17) -0.0041(17)
C26 0.0209(18) 0.0133(15) 0.0111(15) -0.0019(12) 0.0008(12) 0.0028(13)
C22 0.036(2) 0.0150(16) 0.0142(16) 0.0003(13) 0.0036(14) -0.0017(15)
C25 0.0169(18) 0.0155(16) 0.0227(17) -0.0044(13) 0.0041(13) 0.0027(13)
C24 0.026(2) 0.0263(19) 0.0194(17) -0.0014(15) 0.0095(15) 0.0021(15)
C12 0.0230(19) 0.0255(19) 0.0245(18) 0.0004(15) 0.0035(15) -0.0026(16)
C1 0.034(2) 0.0256(19) 0.0096(15) 0.0009(13) -0.0005(14) 0.0070(16)
C8 0.025(2) 0.0269(19) 0.0131(16) 0.0018(14) -0.0025(14) -0.0080(15)
C6 0.036(2) 0.0199(18) 0.0214(18) -0.0045(14) 0.0008(16) 0.0017(16)
C3 0.029(2) 0.0245(18) 0.0126(15) -0.0004(13) 0.0063(14) 0.0085(15)
C9 0.0217(19) 0.0238(18) 0.0117(15) 0.0016(13) -0.0001(13) -0.0046(14)
C7 0.0228(19) 0.0242(18) 0.0107(15) -0.0024(13) 0.0031(13) -0.0032(14)
C20 0.0206(18) 0.0247(18) 0.0118(15) -0.0052(13) 0.0025(13) -0.0026(14)
C27 0.0255(19) 0.0201(17) 0.0150(16) 0.0019(13) -0.0013(14) 0.0077(14)
C13 0.028(2) 0.027(2) 0.0244(19) 0.0061(15) 0.0042(15) -0.0047(16)
C14 0.027(2) 0.0216(17) 0.0110(15) 0.0022(13) 0.0001(13) -0.0027(15)
C5 0.043(3) 0.041(2) 0.0200(18) 0.0023(17) 0.0056(17) 0.027(2)
C21 0.031(2) 0.0223(18) 0.0194(17) -0.0039(14) 0.0083(15) -0.0084(16)
F1 0.0542(17) 0.0276(13) 0.0485(15) -0.0098(11) 0.0244(13) -0.0126(12)
F4 0.069(2) 0.0583(19) 0.0455(16) 0.0033(14) -0.0135(15) 0.0103(16)
O2 0.0448(19) 0.0371(17) 0.0395(17) -0.0026(14) 0.0097(14) -0.0022(14)
C10 0.022(2) 0.032(2) 0.031(2) 0.0047(17) -0.0103(16) -0.0005(16)
C11 0.023(2) 0.035(2) 0.052(3) 0.012(2) 0.0099(19) 0.0014(18)
C33 0.039(3) 0.044(3) 0.060(3) 0.005(2) 0.008(2) -0.001(2)
C32 0.027(2) 0.045(3) 0.038(2) -0.008(2) 0.0029(18) -0.0045(19)
C28 0.037(3) 0.037(3) 0.036(3) 0.0000(10) 0.0017(10) 0.0000(10)
B1 0.033(3) 0.027(2) 0.026(2) -0.0040(18) 0.0051(18) -0.0063(19)
F3 0.073(2) 0.0247(13) 0.0462(16) -0.0052(11) 0.0067(14) 0.0013(13)
F2 0.0336(15) 0.073(2) 0.0376(14) -0.0152(14) 0.0076(11) -0.0192(14)
O3 0.0309(17) 0.0307(16) 0.0544(19) 0.0063(14) -0.0034(14) 0.0026(13)
F5 0.0580(19) 0.083(2) 0.0312(14) -0.0102(14) -0.0075(13) 0.0083(17)
C31 0.032(2) 0.045(3) 0.036(2) -0.003(2) -0.0021(19) 0.002(2)
B2 0.030(3) 0.039(3) 0.029(2) 0.002(2) -0.0085(19) 0.001(2)
F8 0.074(2) 0.0459(17) 0.0480(17) -0.0042(13) 0.0225(15) -0.0102(15)
F6 0.121(3) 0.0358(16) 0.0417(16) 0.0004(13) 0.0044(17) -0.0032(17)
F7 0.0320(17) 0.103(3) 0.106(3) 0.039(2) -0.0153(18) 0.0060(17)
C30 0.051(3) 0.038(3) 0.083(4) 0.023(3) 0.004(3) 0.005(2)
C29 0.032(6) 0.026(4) 0.032(6) 0.005(3) 0.001(4) 0.007(4)
C29' 0.045(11) 0.036(7) 0.020(8) 0.010(5) 0.001(5) 0.009(7)
C28' 0.040(7) 0.040(4) 0.040(5) 0.000(5) 0.002(5) 0.000(5)

loop_
_atom_type_symbol
_atom_type_description
_atom_type_scat_dispersion_real
_atom_type_scat_dispersion_imag
_atom_type_scat_source
C C 0.0033 0.0016 'International Tables Vol C Tables 4.2.6.8 and 6.1.1.4'
H H 0.0000 0.0000 'International Tables Vol C Tables 4.2.6.8 and 6.1.1.4'
B B 0.0013 0.0007 'International Tables Vol C Tables 4.2.6.8 and 6.1.1.4'
N N 0.0061 0.0033 'International Tables Vol C Tables 4.2.6.8 and 6.1.1.4'
O O 0.0106 0.0060 'International Tables Vol C Tables 4.2.6.8 and 6.1.1.4'
F F 0.0171 0.0103 'International Tables Vol C Tables 4.2.6.8 and 6.1.1.4'
Fe Fe 0.3463 0.8444 'International Tables Vol C Tables 4.2.6.8 and 6.1.1.4'

loop_
_geom_angle_atom_site_label_1
_geom_angle_atom_site_label_2
_geom_angle_atom_site_label_3
_geom_angle
_geom_angle_site_symmetry_1
_geom_angle_site_symmetry_3
_geom_angle_publ_flag
N6 C23 C24 111.2(3) . . ?
N6 C23 H23 124.4 . . ?
C24 C23 H23 124.4 . . ?
N4 Fe1 N2 86.95(11) . . ?
N4 Fe1 N6 88.74(12) . . ?
N2 Fe1 N6 86.17(12) . . ?
N4 Fe1 N9 91.41(11) . . ?
N2 Fe1 N9 176.81(12) . . ?
N6 Fe1 N9 91.07(12) . . ?
N4 Fe1 N11 178.04(12) . . ?
N2 Fe1 N11 94.69(12) . . ?
N6 Fe1 N11 92.43(12) . . ?
N9 Fe1 N11 87.01(12) . . ?
N4 Fe1 N7 90.54(11) . . ?
N2 Fe1 N7 93.50(11) . . ?
N6 Fe1 N7 179.22(11) . . ?
N9 Fe1 N7 89.25(11) . . ?
N11 Fe1 N7 88.29(11) . . ?
C20 N4 N3 105.6(3) . . ?
C20 N4 Fe1 134.5(2) . . ?
N3 N4 Fe1 119.4(2) . . ?
C2 N7 N8 104.4(3) . . ?
C2 N7 Fe1 138.0(2) . . ?
N8 N7 Fe1 117.45(19) . . ?
C23 N6 N5 105.1(3) . . ?
C23 N6 Fe1 135.2(2) . . ?
N5 N6 Fe1 119.6(2) . . ?
C17 N2 N1 105.4(3) . . ?
C17 N2 Fe1 136.1(2) . . ?
N1 N2 Fe1 118.5(2) . . ?
C7 N9 N10 105.7(3) . . ?
C7 N9 Fe1 136.7(2) . . ?
N10 N9 Fe1 117.4(2) . . ?
C12 N11 N12 104.3(3) . . ?
C12 N11 Fe1 138.9(2) . . ?
N12 N11 Fe1 116.8(2) . . ?
C4 N8 N7 113.0(3) . . ?
C4 N8 C16 129.4(3) . . ?
N7 N8 C16 117.4(3) . . ?
C22 N3 N4 110.8(3) . . ?
C22 N3 C26 131.0(3) . . ?
N4 N3 C26 118.2(3) . . ?
N8 C16 N10 110.2(3) . . ?
N8 C16 N12 110.2(3) . . ?
N10 C16 N12 111.2(3) . . ?
N8 C16 H16 108.4 . . ?
N10 C16 H16 108.4 . . ?
N12 C16 H16 108.4 . . ?
C9 N10 N9 111.9(3) . . ?
C9 N10 C16 130.3(3) . . ?
N9 N10 C16 117.8(3) . . ?
C27 O1 C28 113.2(3) . . ?
C14 C15 H15A 109.5 . . ?
C14 C15 H15B 109.5 . . ?
H15A C15 H15B 109.5 . . ?
C14 C15 H15C 109.5 . . ?
H15A C15 H15C 109.5 . . ?
H15B C15 H15C 109.5 . . ?
C25 N5 N6 111.2(3) . . ?
C25 N5 C26 130.7(3) . . ?
N6 N5 C26 118.1(3) . . ?
C19 N1 N2 110.6(3) . . ?
C19 N1 C26 130.0(3) . . ?
N2 N1 C26 118.9(3) . . ?
N1 C19 C18 107.4(3) . . ?
N1 C19 H19 126.3 . . ?
C18 C19 H19 126.3 . . ?
N7 C2 C3 110.2(3) . . ?
N7 C2 C1 123.4(3) . . ?
C3 C2 C1 126.5(3) . . ?
C14 N12 N11 112.6(3) . . ?
C14 N12 C16 129.6(3) . . ?
N11 N12 C16 117.8(3) . . ?
N2 C17 C18 111.2(3) . . ?
N2 C17 H17 124.4 . . ?
C18 C17 H17 124.4 . . ?
N8 C4 C3 105.1(3) . . ?
N8 C4 C5 123.2(3) . . ?
C3 C4 C5 131.7(3) . . ?
C19 C18 C17 105.4(3) . . ?
C19 C18 H18 127.3 . . ?
C17 C18 H18 127.3 . . ?
N3 C26 N5 108.4(3) . . ?
N3 C26 N1 108.7(3) . . ?
N5 C26 N1 107.6(3) . . ?
N3 C26 C27 110.6(3) . . ?
N5 C26 C27 110.6(3) . . ?
N1 C26 C27 110.8(3) . . ?
N3 C22 C21 107.1(3) . . ?
N3 C22 H22 126.4 . . ?
C21 C22 H22 126.4 . . ?
N5 C25 C24 106.8(3) . . ?
N5 C25 H25 126.6 . . ?
C24 C25 H25 126.6 . . ?
C25 C24 C23 105.7(3) . . ?
C25 C24 H24 127.2 . . ?
C23 C24 H24 127.2 . . ?
N11 C12 C13 109.8(3) . . ?
N11 C12 C11 123.6(3) . . ?
C13 C12 C11 126.6(4) . . ?
C2 C1 H1A 109.5 . . ?
C2 C1 H1B 109.5 . . ?
H1A C1 H1B 109.5 . . ?
C2 C1 H1C 109.5 . . ?
H1A C1 H1C 109.5 . . ?
H1B C1 H1C 109.5 . . ?
C9 C8 C7 107.4(3) . . ?
C9 C8 H8 126.3 . . ?
C7 C8 H8 126.3 . . ?
C7 C6 H6A 109.5 . . ?
C7 C6 H6B 109.5 . . ?
H6A C6 H6B 109.5 . . ?
C7 C6 H6C 109.5 . . ?
H6A C6 H6C 109.5 . . ?
H6B C6 H6C 109.5 . . ?
C4 C3 C2 107.3(3) . . ?
C4 C3 H3 126.3 . . ?
C2 C3 H3 126.3 . . ?
N10 C9 C8 105.7(3) . . ?
N10 C9 C10 123.8(3) . . ?
C8 C9 C10 130.5(3) . . ?
N9 C7 C8 109.2(3) . . ?
N9 C7 C6 123.8(3) . . ?
C8 C7 C6 127.0(3) . . ?
N4 C20 C21 110.9(3) . . ?
N4 C20 H20 124.5 . . ?
C21 C20 H20 124.5 . . ?
O1 C27 C26 106.8(3) . . ?
O1 C27 H27A 110.4 . . ?
C26 C27 H27A 110.4 . . ?
O1 C27 H27B 110.4 . . ?
C26 C27 H27B 110.4 . . ?
H27A C27 H27B 108.6 . . ?
C14 C13 C12 107.7(3) . . ?
C14 C13 H13 126.1 . . ?
C12 C13 H13 126.1 . . ?
N12 C14 C13 105.5(3) . . ?
N12 C14 C15 122.9(3) . . ?
C13 C14 C15 131.5(3) . . ?
C4 C5 H5A 109.5 . . ?
C4 C5 H5B 109.5 . . ?
H5A C5 H5B 109.5 . . ?
C4 C5 H5C 109.5 . . ?
H5A C5 H5C 109.5 . . ?
H5B C5 H5C 109.5 . . ?
C22 C21 C20 105.6(3) . . ?
C22 C21 H21 127.2 . . ?
C20 C21 H21 127.2 . . ?
C33 O2 C32 112.9(4) . . ?
C9 C10 H10A 109.5 . . ?
C9 C10 H10B 109.5 . . ?
H10A C10 H10B 109.5 . . ?
C9 C10 H10C 109.5 . . ?
H10A C10 H10C 109.5 . . ?
H10B C10 H10C 109.5 . . ?
C12 C11 H11A 109.5 . . ?
C12 C11 H11B 109.5 . . ?
H11A C11 H11B 109.5 . . ?
C12 C11 H11C 109.5 . . ?
H11A C11 H11C 109.5 . . ?
H11B C11 H11C 109.5 . . ?
O2 C33 H33A 109.5 . . ?
O2 C33 H33B 109.5 . . ?
H33A C33 H33B 109.5 . . ?
O2 C33 H33C 109.5 . . ?
H33A C33 H33C 109.5 . . ?
H33B C33 H33C 109.5 . . ?
O2 C32 C31 109.3(4) . . ?
O2 C32 H32A 109.8 . . ?
C31 C32 H32A 109.8 . . ?
O2 C32 H32B 109.8 . . ?
C31 C32 H32B 109.8 . . ?
H32A C32 H32B 108.3 . . ?
O1 C28 C29 107.9(4) . . ?
O1 C28 H28A 110.1 . . ?
C29 C28 H28A 110.1 . . ?
O1 C28 H28B 110.1 . . ?
C29 C28 H28B 110.1 . . ?
H28A C28 H28B 108.4 . . ?
F1 B1 F2 108.3(4) . . ?
F1 B1 F3 110.4(3) . . ?
F2 B1 F3 108.3(4) . . ?
F1 B1 F4 108.7(4) . . ?
F2 B1 F4 109.1(4) . . ?
F3 B1 F4 112.0(4) . . ?
C31 O3 C30 113.3(4) . . ?
O3 C31 C32 108.4(4) . . ?
O3 C31 H31A 110.0 . . ?
C32 C31 H31A 110.0 . . ?
O3 C31 H31B 110.0 . . ?
C32 C31 H31B 110.0 . . ?
H31A C31 H31B 108.4 . . ?
F7 B2 F5 108.2(4) . . ?
F7 B2 F6 112.0(4) . . ?
F5 B2 F6 110.6(4) . . ?
F7 B2 F8 108.8(4) . . ?
F5 B2 F8 108.4(4) . . ?
F6 B2 F8 108.7(4) . . ?
O3 C30 H30A 109.5 . . ?
O3 C30 H30B 109.5 . . ?
H30A C30 H30B 109.5 . . ?
O3 C30 H30C 109.5 . . ?
H30A C30 H30C 109.5 . . ?
H30B C30 H30C 109.5 . . ?
C29 C29 C28 118.9(13) 3_666 . ?
C29 C29 H29 120.5 3_666 . ?
C28 C29 H29 120.5 . . ?
C29' C29' H29' 121.4 3_666 . ?

loop_
_geom_bond_atom_site_label_1
_geom_bond_atom_site_label_2
_geom_bond_distance
_geom_bond_site_symmetry_2
_geom_bond_publ_flag
C23 N6 1.330(4) . ?
C23 C24 1.399(5) . ?
C23 H23 0.9500 . ?
Fe1 N4 1.951(3) . ?
Fe1 N2 1.953(3) . ?
Fe1 N6 1.953(3) . ?
Fe1 N9 1.982(3) . ?
Fe1 N11 1.991(3) . ?
Fe1 N7 1.999(3) . ?
N4 C20 1.324(4) . ?
N4 N3 1.361(4) . ?
N7 C2 1.339(4) . ?
N7 N8 1.371(4) . ?
N6 N5 1.366(4) . ?
N2 C17 1.328(4) . ?
N2 N1 1.369(4) . ?
N9 C7 1.345(4) . ?
N9 N10 1.371(4) . ?
N11 C12 1.340(5) . ?
N11 N12 1.384(4) . ?
N8 C4 1.354(4) . ?
N8 C16 1.449(4) . ?
N3 C22 1.356(4) . ?
N3 C26 1.458(4) . ?
C16 N10 1.451(4) . ?
C16 N12 1.453(4) . ?
C16 H16 1.0000 . ?
N10 C9 1.362(4) . ?
O1 C27 1.421(4) . ?
O1 C28 1.438(5) . ?
C15 C14 1.496(5) . ?
C15 H15A 0.9800 . ?
C15 H15B 0.9800 . ?
C15 H15C 0.9800 . ?
N5 C25 1.364(4) . ?
N5 C26 1.461(4) . ?
N1 C19 1.363(4) . ?
N1 C26 1.472(4) . ?
C19 C18 1.366(5) . ?
C19 H19 0.9500 . ?
C2 C3 1.402(5) . ?
C2 C1 1.500(4) . ?
N12 C14 1.351(4) . ?
C17 C18 1.402(5) . ?
C17 H17 0.9500 . ?
C4 C3 1.371(5) . ?
C4 C5 1.494(5) . ?
C18 H18 0.9500 . ?
C26 C27 1.531(4) . ?
C22 C21 1.365(6) . ?
C22 H22 0.9500 . ?
C25 C24 1.369(5) . ?
C25 H25 0.9500 . ?
C24 H24 0.9500 . ?
C12 C13 1.406(5) . ?
C12 C11 1.492(5) . ?
C1 H1A 0.9800 . ?
C1 H1B 0.9800 . ?
C1 H1C 0.9800 . ?
C8 C9 1.375(5) . ?
C8 C7 1.409(5) . ?
C8 H8 0.9500 . ?
C6 C7 1.498(5) . ?
C6 H6A 0.9800 . ?
C6 H6B 0.9800 . ?
C6 H6C 0.9800 . ?
C3 H3 0.9500 . ?
C9 C10 1.496(5) . ?
C20 C21 1.396(5) . ?
C20 H20 0.9500 . ?
C27 H27A 0.9900 . ?
C27 H27B 0.9900 . ?
C13 C14 1.361(5) . ?
C13 H13 0.9500 . ?
C5 H5A 0.9800 . ?
C5 H5B 0.9800 . ?
C5 H5C 0.9800 . ?
C21 H21 0.9500 . ?
F1 B1 1.372(5) . ?
F4 B1 1.396(5) . ?
O2 C33 1.416(6) . ?
O2 C32 1.419(5) . ?
C10 H10A 0.9800 . ?
C10 H10B 0.9800 . ?
C10 H10C 0.9800 . ?
C11 H11A 0.9800 . ?
C11 H11B 0.9800 . ?
C11 H11C 0.9800 . ?
C33 H33A 0.9800 . ?
C33 H33B 0.9800 . ?
C33 H33C 0.9800 . ?
C32 C31 1.497(6) . ?
C32 H32A 0.9900 . ?
C32 H32B 0.9900 . ?
C28 C29 1.528(10) . ?
C28 H28A 0.9900 . ?
C28 H28B 0.9900 . ?
B1 F2 1.390(6) . ?
B1 F3 1.393(5) . ?
O3 C31 1.407(5) . ?
O3 C30 1.408(6) . ?
F5 B2 1.366(5) . ?
C31 H31A 0.9900 . ?
C31 H31B 0.9900 . ?
B2 F7 1.360(6) . ?
B2 F6 1.371(6) . ?
B2 F8 1.405(6) . ?
C30 H30A 0.9800 . ?
C30 H30B 0.9800 . ?
C30 H30C 0.9800 . ?
C29 C29 1.35(2) 3_666 ?
C29 H29 0.9500 . ?
C29' C29' 1.36(3) 3_666 ?
C29' H29' 0.9500 . ?

loop_
_geom_torsion_atom_site_label_1
_geom_torsion_atom_site_label_2
_geom_torsion_atom_site_label_3
_geom_torsion_atom_site_label_4
_geom_torsion
_geom_torsion_site_symmetry_1
_geom_torsion_site_symmetry_2
_geom_torsion_site_symmetry_3
_geom_torsion_site_symmetry_4
_geom_torsion_publ_flag
Fe1 N7 N8 C16 -0.2(4) . . . . ?
Fe1 N9 N10 C16 5.6(3) . . . . ?
Fe1 N11 N12 C16 -1.8(4) . . . . ?
Fe1 N2 N1 C26 5.2(4) . . . . ?
Fe1 N4 N3 C26 8.7(3) . . . . ?
Fe1 N6 N5 C26 1.6(4) . . . . ?
